data_7009129
loop_
_publ_author_name
'Su, Weiping'
'Cao, Rong'
'Hong, Maochun'
'Wu, Daxu'
'Lu, Jiaxi'

_publ_section_title
;
 A new access to palladium--phosphine chemistry. Formation of
 polynuclear palladium compounds via the oxidation of ligands in simple
 palladium(II) complexes
;
_journal_issue 9
_journal_name_full 'Journal of the Chemical Society, Dalton Transactions'
_journal_page_first 1527
_journal_paper_doi 10.1039/a908788e
_journal_year 2000
_chemical_formula_sum 'C57 H58 Cl2 P4 Pd2 S2'
_chemical_formula_weight 1214.73
_chemical_name_systematic
; 
 ? 
;
_space_group_IT_number 15
_symmetry_space_group_name_Hall '-C 2yc'
_symmetry_space_group_name_H-M 'C 1 2/c 1'
_atom_sites_solution_hydrogens geom
_atom_sites_solution_primary direct
_atom_sites_solution_secondary difmap
_audit_creation_method SHELXL
_cell_angle_alpha 90.00
_cell_angle_beta 97.9050(10)
_cell_angle_gamma 90.00
_cell_formula_units_Z 4
_cell_length_a 22.5683(7)
_cell_length_b 11.6585(4)
_cell_length_c 20.5798(5)
_cell_measurement_temperature 293(2)
_cell_volume 5363.3(3)
_computing_structure_refinement 'SHELXL-93 (Sheldrick, 1993)'
_computing_structure_solution 'SHELXS-86 (Sheldrick, 1990)'
_diffrn_ambient_temperature 293(2)
_diffrn_radiation_monochromator graphite
_diffrn_radiation_source 'fine-focus sealed tube'
_diffrn_radiation_type MoK\a
_diffrn_radiation_wavelength 0.71073
_diffrn_reflns_av_R_equivalents 0.0453
_diffrn_reflns_av_sigmaI/netI 0.0745
_diffrn_reflns_limit_h_max 17
_diffrn_reflns_limit_h_min -26
_diffrn_reflns_limit_k_max 11
_diffrn_reflns_limit_k_min -13
_diffrn_reflns_limit_l_max 24
_diffrn_reflns_limit_l_min -16
_diffrn_reflns_number 10133
_diffrn_reflns_theta_max 25.06
_diffrn_reflns_theta_min 1.82
_exptl_absorpt_coefficient_mu 1.005
_exptl_crystal_density_diffrn 1.504
_exptl_crystal_F_000 2472
_refine_diff_density_max 0.530
_refine_diff_density_min -0.564
_refine_diff_density_rms 0.095
_refine_ls_extinction_method none
_refine_ls_goodness_of_fit_all 1.187
_refine_ls_goodness_of_fit_obs 1.306
_refine_ls_matrix_type full
_refine_ls_number_parameters 307
_refine_ls_number_reflns 4613
_refine_ls_number_restraints 0
_refine_ls_restrained_S_all 1.187
_refine_ls_restrained_S_obs 1.306
_refine_ls_R_factor_all 0.0833
_refine_ls_R_factor_obs 0.0478
_refine_ls_shift/esd_max 0.035
_refine_ls_shift/esd_mean 0.001
_refine_ls_structure_factor_coef Fsqd
_refine_ls_weighting_details 'w=1/[\s^2^(Fo^2^)+(0.0005P)^2^+0.0000P] where P=(Fo^2^+2Fc^2^)/3'
_refine_ls_weighting_scheme calc
_refine_ls_wR_factor_all 0.0759
_refine_ls_wR_factor_obs 0.0695
_reflns_number_observed 3276
_reflns_number_total 4613
_reflns_observed_criterion >2sigma(I)
_cod_data_source_file a908788e.txt
_cod_data_source_block swp
_cod_depositor_comments
;
The following automatic conversions were performed:

'_refine_ls_weighting_scheme' value 'calc
w=1/[\s^2^(Fo^2^)+(0.0005P)^2^+0.0000P] where P=(Fo^2^+2Fc^2^)/3' was
changed to 'calc'. New tag '_refine_ls_weighting_details' was
created. The value of the new tag was set to
'w=1/[\s^2^(Fo^2^)+(0.0005P)^2^+0.0000P] where P=(Fo^2^+2Fc^2^)/3'.

Automatic conversion script
Id: cif_fix_values 3143 2015-03-26 13:38:13Z robertas 
;
_cod_database_code 7009129

loop_
_symmetry_equiv_pos_as_xyz
'x, y, z'
'-x, y, -z+1/2'
'x+1/2, y+1/2, z'
'-x+1/2, y+1/2, -z+1/2'
'-x, -y, -z'
'x, -y, z-1/2'
'-x+1/2, -y+1/2, -z'
'x+1/2, -y+1/2, z-1/2'

loop_
_atom_site_aniso_label
_atom_site_aniso_U_11
_atom_site_aniso_U_22
_atom_site_aniso_U_33
_atom_site_aniso_U_23
_atom_site_aniso_U_13
_atom_site_aniso_U_12
Pd 0.0260(2) 0.0389(2) 0.0332(2) -0.0007(2) 0.00361(13) 0.0006(2)
S 0.0300(7) 0.0520(9) 0.0363(7) -0.0066(6) 0.0029(5) 0.0018(6)
P1 0.0267(7) 0.0505(9) 0.0374(7) 0.0012(6) 0.0021(5) 0.0014(5)
P2 0.0308(7) 0.0393(8) 0.0379(7) -0.0040(6) 0.0056(5) 0.0009(6)
C1 0.070(4) 0.059(4) 0.104(6) -0.032(4) -0.030(4) 0.007(3)
C2 0.187(25) 0.030(6) 0.049(10) 0.000(7) 0.010(17) -0.014(7)
C01 0.028(3) 0.056(3) 0.050(3) -0.002(2) 0.007(2) -0.004(2)
C02 0.031(3) 0.056(4) 0.053(3) -0.003(3) 0.006(2) 0.008(2)
C03 0.031(3) 0.057(3) 0.043(3) -0.006(2) 0.013(2) -0.003(2)
C11 0.032(3) 0.059(4) 0.042(3) -0.006(3) 0.000(2) 0.001(2)
C12 0.052(3) 0.072(5) 0.058(4) -0.014(3) 0.013(3) -0.011(3)
C13 0.073(4) 0.072(5) 0.083(5) -0.026(4) 0.017(4) -0.020(3)
C14 0.085(5) 0.108(7) 0.066(5) -0.038(5) -0.002(4) 0.003(4)
C15 0.170(7) 0.108(7) 0.038(4) -0.007(5) -0.009(4) 0.014(6)
C16 0.125(5) 0.069(5) 0.047(4) 0.002(4) -0.006(4) -0.001(4)
C21 0.030(3) 0.046(3) 0.048(3) 0.007(2) 0.006(2) 0.004(2)
C22 0.051(4) 0.076(5) 0.116(5) 0.045(4) 0.036(4) 0.025(3)
C23 0.074(4) 0.077(5) 0.147(7) 0.054(5) 0.057(4) 0.025(4)
C24 0.080(5) 0.063(5) 0.108(5) 0.043(4) 0.035(4) 0.020(4)
C25 0.063(4) 0.064(5) 0.102(5) 0.018(4) 0.019(4) 0.028(3)
C26 0.032(3) 0.064(4) 0.071(4) 0.003(3) 0.006(3) 0.009(3)
C31 0.036(3) 0.045(3) 0.055(3) -0.004(3) -0.007(2) 0.004(2)
C32 0.066(4) 0.043(4) 0.077(4) 0.001(3) -0.002(3) -0.007(3)
C33 0.108(6) 0.061(5) 0.120(7) 0.026(5) -0.018(5) -0.019(4)
C34 0.107(7) 0.042(5) 0.156(9) 0.006(5) -0.078(6) 0.003(4)
C35 0.077(5) 0.060(6) 0.136(7) -0.047(5) -0.046(5) 0.032(4)
C36 0.057(4) 0.059(4) 0.084(5) -0.024(3) -0.007(3) 0.014(3)
C41 0.034(3) 0.045(3) 0.033(3) -0.007(2) 0.009(2) 0.001(2)
C42 0.048(3) 0.059(4) 0.038(3) 0.001(3) 0.004(2) -0.001(3)
C43 0.059(4) 0.080(5) 0.051(4) -0.003(3) -0.001(3) -0.005(3)
C44 0.065(4) 0.094(6) 0.042(3) 0.011(4) -0.008(3) 0.005(4)
C45 0.074(4) 0.067(4) 0.053(4) 0.019(3) -0.003(3) -0.005(3)
C46 0.053(3) 0.061(4) 0.048(3) -0.004(3) 0.007(3) -0.010(3)
Cl 0.0499(8) 0.0561(9) 0.0926(11) -0.0176(8) 0.0059(7) -0.0009(7)

loop_
_atom_site_label
_atom_site_type_symbol
_atom_site_fract_x
_atom_site_fract_y
_atom_site_fract_z
_atom_site_U_iso_or_equiv
_atom_site_thermal_displace_type
_atom_site_occupancy
_atom_site_calc_flag
_atom_site_refinement_flags
_atom_site_disorder_group
Pd Pd 0.930397(14) 0.21147(3) 0.76050(2) 0.03273(11) Uani 1 d . .
S S 0.98074(5) 0.14623(11) 0.67484(5) 0.0396(3) Uani 1 d . .
P1 P 0.84670(5) 0.25987(11) 0.68990(6) 0.0384(3) Uani 1 d . .
P2 P 0.89222(5) 0.29952(10) 0.84509(6) 0.0359(3) Uani 1 d . .
C1 C 0.9848(2) -0.0076(5) 0.6881(3) 0.082(2) Uani 1 d . .
H1A H 1.0232(2) -0.0305(5) 0.6776(3) 0.080 Uiso 1 d R .
H1B H 0.9555(2) -0.0418(5) 0.6556(3) 0.080 Uiso 1 d R .
C2 C 0.9772(7) -0.0551(9) 0.7434(11) 0.089(8) Uani 0.50 d P .
H2A H 0.9816(7) -0.1366(9) 0.7395(11) 0.080 Uiso 0.50 d PR .
H2B H 1.0073(7) -0.0265(9) 0.7770(11) 0.080 Uiso 0.50 d PR .
C01 C 0.7764(2) 0.2534(4) 0.7239(2) 0.0446(13) Uani 1 d . .
H01A H 0.7684(2) 0.1743(4) 0.7321(2) 0.080 Uiso 1 d R .
H01B H 0.7452(2) 0.2804(4) 0.6911(2) 0.080 Uiso 1 d R .
C02 C 0.7725(2) 0.3182(4) 0.7883(2) 0.0468(13) Uani 1 d . .
H02A H 0.7319(2) 0.3195(4) 0.7973(2) 0.080 Uiso 1 d R .
H02B H 0.7846(2) 0.3959(4) 0.7821(2) 0.080 Uiso 1 d R .
C03 C 0.8130(2) 0.2705(4) 0.8473(2) 0.0431(12) Uani 1 d . .
H03A H 0.8017(2) 0.3023(4) 0.8869(2) 0.080 Uiso 1 d R .
H03B H 0.8070(2) 0.1890(4) 0.8484(2) 0.080 Uiso 1 d R .
C11 C 0.8318(2) 0.1587(5) 0.6221(2) 0.0447(12) Uani 1 d . .
C12 C 0.8248(2) 0.0444(5) 0.6359(3) 0.060(2) Uani 1 d . .
H12A H 0.8301(2) 0.0197(5) 0.6809(3) 0.080 Uiso 1 d R .
C13 C 0.8119(2) -0.0337(5) 0.5854(3) 0.075(2) Uani 1 d . .
H13A H 0.8051(2) -0.1125(5) 0.5956(3) 0.080 Uiso 1 d R .
C14 C 0.8074(3) 0.0012(7) 0.5219(3) 0.088(2) Uani 1 d . .
H14A H 0.7986(3) -0.0538(7) 0.4872(3) 0.080 Uiso 1 d R .
C15 C 0.8150(3) 0.1116(7) 0.5075(3) 0.108(3) Uani 1 d . .
H15A H 0.8129(3) 0.1349(7) 0.4625(3) 0.080 Uiso 1 d R .
C16 C 0.8271(3) 0.1920(5) 0.5575(3) 0.082(2) Uani 1 d . .
H16A H 0.8324(3) 0.2714(5) 0.5474(3) 0.080 Uiso 1 d R .
C21 C 0.8525(2) 0.3981(4) 0.6527(2) 0.0413(12) Uani 1 d . .
C22 C 0.9060(2) 0.4279(5) 0.6316(3) 0.079(2) Uani 1 d . .
H22A H 0.9372(2) 0.3714(5) 0.6349(3) 0.080 Uiso 1 d R .
C23 C 0.9140(3) 0.5331(5) 0.6041(3) 0.095(2) Uani 1 d . .
H23A H 0.9525(3) 0.5533(5) 0.5926(3) 0.080 Uiso 1 d R .
C24 C 0.8682(3) 0.6118(5) 0.5953(3) 0.082(2) Uani 1 d . .
H24A H 0.8723(3) 0.6827(5) 0.5726(3) 0.080 Uiso 1 d R .
C25 C 0.8162(3) 0.5863(5) 0.6169(3) 0.076(2) Uani 1 d . .
H25A H 0.7849(3) 0.6425(5) 0.6135(3) 0.080 Uiso 1 d R .
C26 C 0.8071(2) 0.4804(5) 0.6457(3) 0.0557(14) Uani 1 d . .
H26A H 0.7697(2) 0.4629(5) 0.6605(3) 0.080 Uiso 1 d R .
C31 C 0.8947(2) 0.4547(4) 0.8417(2) 0.0465(13) Uani 1 d . .
C32 C 0.9252(2) 0.5088(5) 0.7969(3) 0.063(2) Uani 1 d . .
H32A H 0.9485(2) 0.4644(5) 0.7704(3) 0.080 Uiso 1 d R .
C33 C 0.9219(3) 0.6267(7) 0.7903(4) 0.099(2) Uani 1 d . .
H33A H 0.9440(3) 0.6651(7) 0.7600(4) 0.080 Uiso 1 d R .
C34 C 0.8892(4) 0.6914(6) 0.8262(4) 0.111(3) Uani 1 d . .
H34A H 0.8843(4) 0.7725(6) 0.8192(4) 0.080 Uiso 1 d R .
C35 C 0.8605(3) 0.6388(6) 0.8718(4) 0.097(3) Uani 1 d . .
H35A H 0.8397(3) 0.6848(6) 0.9001(4) 0.080 Uiso 1 d R .
C36 C 0.8620(2) 0.5220(5) 0.8801(3) 0.068(2) Uani 1 d . .
H36A H 0.8405(2) 0.4856(5) 0.9116(3) 0.080 Uiso 1 d R .
C41 C 0.9311(2) 0.2607(4) 0.9252(2) 0.0370(11) Uani 1 d . .
C42 C 0.9740(2) 0.3331(4) 0.9575(2) 0.0485(13) Uani 1 d . .
H42A H 0.9793(2) 0.4084(4) 0.9402(2) 0.080 Uiso 1 d R .
C43 C 1.0086(2) 0.2968(5) 1.0142(2) 0.064(2) Uani 1 d . .
H43A H 1.0390(2) 0.3464(5) 1.0359(2) 0.080 Uiso 1 d R .
C44 C 0.9997(2) 0.1916(5) 1.0394(3) 0.068(2) Uani 1 d . .
H44A H 1.0240(2) 0.1678(5) 1.0791(3) 0.080 Uiso 1 d R .
C45 C 0.9565(2) 0.1196(5) 1.0087(3) 0.066(2) Uani 1 d . .
H45A H 0.9503(2) 0.0460(5) 1.0276(3) 0.080 Uiso 1 d R .
C46 C 0.9227(2) 0.1533(5) 0.9510(2) 0.0540(14) Uani 1 d . .
H46A H 0.8933(2) 0.1028(5) 0.9283(2) 0.080 Uiso 1 d R .
Cl Cl 0.84500(5) -0.01510(12) 0.81517(7) 0.0665(4) Uani 1 d . .

loop_
_atom_type_symbol
_atom_type_description
_atom_type_scat_dispersion_real
_atom_type_scat_dispersion_imag
_atom_type_scat_source
C C 0.0033 0.0016 'International Tables Vol C Tables 4.2.6.8 and 6.1.1.4'
H H 0.0000 0.0000 'International Tables Vol C Tables 4.2.6.8 and 6.1.1.4'
P P 0.1023 0.0942 'International Tables Vol C Tables 4.2.6.8 and 6.1.1.4'
S S 0.1246 0.1234 'International Tables Vol C Tables 4.2.6.8 and 6.1.1.4'
Cl Cl 0.1484 0.1585 'International Tables Vol C Tables 4.2.6.8 and 6.1.1.4'
Pd Pd -0.9988 1.0072 'International Tables Vol C Tables 4.2.6.8 and 6.1.1.4'

loop_
_geom_angle_atom_site_label_1
_geom_angle_atom_site_label_2
_geom_angle_atom_site_label_3
_geom_angle
_geom_angle_site_symmetry_1
_geom_angle_site_symmetry_3
_geom_angle_publ_flag
P2 Pd P1 90.47(4) . . ?
P2 Pd S 170.60(4) . . ?
P1 Pd S 92.61(4) . . ?
P2 Pd S 95.44(4) . 2_756 ?
P1 Pd S 173.79(4) . 2_756 ?
S Pd S 81.87(5) . 2_756 ?
P2 Pd Pd 125.22(3) . 2_756 ?
P1 Pd Pd 130.38(3) . 2_756 ?
S Pd Pd 47.18(3) . 2_756 ?
S Pd Pd 46.59(3) 2_756 2_756 ?
C1 S Pd 103.1(2) . . ?
C1 S Pd 102.2(2) . 2_756 ?
Pd S Pd 86.23(4) . 2_756 ?
C21 P1 C01 108.6(2) . . ?
C21 P1 C11 105.7(2) . . ?
C01 P1 C11 100.9(2) . . ?
C21 P1 Pd 112.95(15) . . ?
C01 P1 Pd 115.6(2) . . ?
C11 P1 Pd 112.1(2) . . ?
C31 P2 C41 105.7(2) . . ?
C31 P2 C03 102.8(2) . . ?
C41 P2 C03 106.4(2) . . ?
C31 P2 Pd 113.7(2) . . ?
C41 P2 Pd 113.16(13) . . ?
C03 P2 Pd 114.11(15) . . ?
C2 C1 C2 38.7(13) . 2_756 ?
C2 C1 S 123.0(8) . . ?
C2 C1 S 118.2(5) 2_756 . ?
C2 C2 C1 89.1(27) 2_756 . ?
C2 C2 C1 52.1(19) 2_756 2_756 ?
C1 C2 C1 119.5(10) . 2_756 ?
C02 C01 P1 117.8(3) . . ?
C03 C02 C01 114.2(4) . . ?
C02 C03 P2 113.2(3) . . ?
C16 C11 C12 118.6(5) . . ?
C16 C11 P1 122.6(4) . . ?
C12 C11 P1 118.8(4) . . ?
C11 C12 C13 120.0(6) . . ?
C14 C13 C12 120.5(6) . . ?
C15 C14 C13 120.4(7) . . ?
C14 C15 C16 120.2(7) . . ?
C11 C16 C15 120.4(6) . . ?
C22 C21 C26 117.1(5) . . ?
C22 C21 P1 118.4(4) . . ?
C26 C21 P1 124.4(4) . . ?
C23 C22 C21 121.6(5) . . ?
C22 C23 C24 120.7(5) . . ?
C25 C24 C23 118.9(6) . . ?
C24 C25 C26 121.5(5) . . ?
C21 C26 C25 120.2(5) . . ?
C32 C31 C36 118.3(5) . . ?
C32 C31 P2 120.2(4) . . ?
C36 C31 P2 121.2(4) . . ?
C31 C32 C33 119.8(6) . . ?
C34 C33 C32 121.9(7) . . ?
C33 C34 C35 118.5(8) . . ?
C34 C35 C36 121.9(7) . . ?
C35 C36 C31 119.6(6) . . ?
C46 C41 C42 119.4(5) . . ?
C46 C41 P2 120.0(4) . . ?
C42 C41 P2 120.2(4) . . ?
C43 C42 C41 119.8(5) . . ?
C44 C43 C42 120.4(5) . . ?
C43 C44 C45 120.6(5) . . ?
C44 C45 C46 119.8(5) . . ?
C45 C46 C41 120.0(5) . . ?

loop_
_geom_bond_atom_site_label_1
_geom_bond_atom_site_label_2
_geom_bond_distance
_geom_bond_site_symmetry_2
_geom_bond_publ_flag
Pd P2 2.2889(11) . ?
Pd P1 2.2897(12) . ?
Pd S 2.3512(11) . ?
Pd S 2.3741(12) 2_756 ?
Pd Pd 3.2296(6) 2_756 ?
S C1 1.814(6) . ?
S Pd 2.3741(12) 2_756 ?
P1 C21 1.797(5) . ?
P1 C01 1.821(4) . ?
P1 C11 1.823(5) . ?
P2 C31 1.812(5) . ?
P2 C41 1.815(5) . ?
P2 C03 1.826(4) . ?
C1 C2 1.30(2) . ?
C1 C2 1.64(2) 2_756 ?
C2 C2 1.03(3) 2_756 ?
C2 C1 1.64(2) 2_756 ?
C01 C02 1.539(6) . ?
C02 C03 1.521(6) . ?
C11 C16 1.375(6) . ?
C11 C12 1.377(6) . ?
C12 C13 1.382(7) . ?
C13 C14 1.361(8) . ?
C14 C15 1.336(8) . ?
C15 C16 1.391(8) . ?
C21 C22 1.382(6) . ?
C21 C26 1.395(6) . ?
C22 C23 1.374(7) . ?
C23 C24 1.376(7) . ?
C24 C25 1.343(6) . ?
C25 C26 1.396(7) . ?
C31 C32 1.377(6) . ?
C31 C36 1.393(6) . ?
C32 C33 1.383(8) . ?
C33 C34 1.346(9) . ?
C34 C35 1.357(9) . ?
C35 C36 1.373(8) . ?
C41 C46 1.383(6) . ?
C41 C42 1.385(6) . ?
C42 C43 1.378(6) . ?
C43 C44 1.357(7) . ?
C44 C45 1.373(7) . ?
C45 C46 1.377(6) . ?
